data_7241770
loop_
_publ_author_name
'Tominaga, Masahide'
'Hyodo, Tadashi'
'Hikami, Yuya'
'Yamaguchi, Kentaro'

_publ_section_title
;
 Solvent-dependent alignments and halogen-related interactions in
 inclusion crystals of adamantane-based macrocycle with pyridazine
 moieties
;
_journal_issue 2
_journal_name_full CrystEngComm
_journal_page_first 436
_journal_page_last 442
_journal_paper_doi 10.1039/D0CE01576H
_journal_volume 23
_journal_year 2021
_chemical_formula_sum 'C60 H54 Cl4 N4 O4'
_chemical_formula_weight 1036.87
_space_group_crystal_system monoclinic
_space_group_IT_number 14
_space_group_name_Hall '-P 2ybc'
_space_group_name_H-M_alt 'P 1 21/c 1'
_atom_sites_solution_hydrogens geom
_audit_creation_method SHELXL-2018/3
_audit_update_record
;
2020-08-25 deposited with the CCDC.	2020-11-23 downloaded from the CCDC.
;
_cell_angle_alpha 90
_cell_angle_beta 107.390(3)
_cell_angle_gamma 90
_cell_formula_units_Z 2
_cell_length_a 16.5240(14)
_cell_length_b 13.9309(12)
_cell_length_c 11.3445(9)
_cell_measurement_reflns_used 9742
_cell_measurement_temperature 100(2)
_cell_measurement_theta_max 78.44
_cell_measurement_theta_min 3.61
_cell_volume 2492.1(4)
_computing_cell_refinement 'SAINT (Bruker AXS, 2015)'
_computing_data_collection 'APEX3 (Bruker AXS, 2015)'
_computing_data_reduction 'SAINT (Bruker AXS, 2015)'
_computing_molecular_graphics 'ORTEP-3 for Windows (Farrugia, 1997)'
_computing_publication_material 'SHELXLE (H\"ubschle et al., 2011)'
_computing_structure_refinement 'SHELXL-2018/3 (Sheldrick, 2018)'
_computing_structure_solution 'SHELXT 2014/5 (Sheldrick, 2015)'
_diffrn_ambient_temperature 100(2)
_diffrn_detector_area_resol_mean 10.24
_diffrn_measured_fraction_theta_full 0.994
_diffrn_measured_fraction_theta_max 0.970
_diffrn_measurement_device_type 'BrukerD8 goniometer'
_diffrn_measurement_method 'omega and phi scans'
_diffrn_radiation_type CuK\a
_diffrn_radiation_wavelength 1.54178
_diffrn_reflns_av_R_equivalents 0.0427
_diffrn_reflns_av_unetI/netI 0.0276
_diffrn_reflns_Laue_measured_fraction_full 0.994
_diffrn_reflns_Laue_measured_fraction_max 0.970
_diffrn_reflns_limit_h_max 20
_diffrn_reflns_limit_h_min -20
_diffrn_reflns_limit_k_max 17
_diffrn_reflns_limit_k_min -15
_diffrn_reflns_limit_l_max 13
_diffrn_reflns_limit_l_min -14
_diffrn_reflns_number 28692
_diffrn_reflns_point_group_measured_fraction_full 0.994
_diffrn_reflns_point_group_measured_fraction_max 0.970
_diffrn_reflns_theta_full 67.679
_diffrn_reflns_theta_max 79.038
_diffrn_reflns_theta_min 4.234
_diffrn_source 'rotating-anode X-ray tube'
_exptl_absorpt_coefficient_mu 2.592
_exptl_absorpt_correction_T_max 0.8199
_exptl_absorpt_correction_T_min 0.7244
_exptl_absorpt_correction_type empirical
_exptl_absorpt_process_details 'SADABS Sheldrick 1996'
_exptl_crystal_colour colourless
_exptl_crystal_density_diffrn 1.382
_exptl_crystal_description prismatic
_exptl_crystal_F_000 1084
_exptl_crystal_size_max 0.120
_exptl_crystal_size_mid 0.100
_exptl_crystal_size_min 0.100
_refine_diff_density_max 1.003
_refine_diff_density_min -1.560
_refine_diff_density_rms 0.176
_refine_ls_extinction_method none
_refine_ls_goodness_of_fit_ref 1.070
_refine_ls_hydrogen_treatment constr
_refine_ls_matrix_type full
_refine_ls_number_parameters 336
_refine_ls_number_reflns 5228
_refine_ls_number_restraints 0
_refine_ls_restrained_S_all 1.070
_refine_ls_R_factor_all 0.0710
_refine_ls_R_factor_gt 0.0643
_refine_ls_shift/su_max 0.000
_refine_ls_shift/su_mean 0.000
_refine_ls_structure_factor_coef Fsqd
_refine_ls_weighting_details 'w=1/[\s^2^(Fo^2^)+(0.0878P)^2^+3.0850P] where P=(Fo^2^+2Fc^2^)/3'
_refine_ls_weighting_scheme calc
_refine_ls_wR_factor_gt 0.1706
_refine_ls_wR_factor_ref 0.1824
_reflns_Friedel_coverage 0.000
_reflns_number_gt 4926
_reflns_number_total 5228
_reflns_threshold_expression 'I > 2\s(I)'
_cod_data_source_file d0ce01576h2.cif
_cod_data_source_block 1c
_cod_depositor_comments 'Adding full bibliography for 7241768--7241773.cif.'
_cod_original_sg_symbol_H-M 'P 21/c'
_cod_database_code 7241770
_shelx_shelxl_version_number 2018/3
_shelx_space_group_comment
;
The symmetry employed for this shelxl refinement is uniquely defined
by the following loop, which should always be used as a source of
symmetry information in preference to the above space-group names.
They are only intended as comments.
;
_shelx_estimated_absorpt_t_min 0.746
_shelx_estimated_absorpt_t_max 0.782

loop_
_space_group_symop_operation_xyz
'x, y, z'
'-x, y+1/2, -z+1/2'
'-x, -y, -z'
'x, -y-1/2, z-1/2'

loop_
_atom_site_label
_atom_site_type_symbol
_atom_site_fract_x
_atom_site_fract_y
_atom_site_fract_z
_atom_site_U_iso_or_equiv
_atom_site_adp_type
_atom_site_occupancy
_atom_site_site_symmetry_order
_atom_site_calc_flag
_atom_site_refinement_flags_posn
_atom_site_refinement_flags_adp
_atom_site_refinement_flags_occupancy
_atom_site_disorder_assembly
_atom_site_disorder_group
C1 C 0.93141(16) 0.58395(17) 0.8604(2) 0.0326(5) Uani 1 1 d . . . . .
H1A H 0.957387 0.632913 0.923597 0.039 Uiso 1 1 calc R U . . .
H1AB H 0.911692 0.530167 0.901797 0.039 Uiso 1 1 calc R U . . .
C2 C 0.99758(16) 0.54732(18) 0.8017(2) 0.0339(5) Uani 1 1 d . . . . .
H2 H 1.045944 0.518260 0.867266 0.041 Uiso 1 1 calc R U . . .
C3 C 1.03055(17) 0.6300(2) 0.7406(2) 0.0392(6) Uani 1 1 d . . . . .
H3A H 1.057898 0.678860 0.803293 0.047 Uiso 1 1 calc R U . . .
H3AB H 1.073257 0.605982 0.702491 0.047 Uiso 1 1 calc R U . . .
C4 C 0.95622(16) 0.67475(18) 0.6420(2) 0.0348(5) Uani 1 1 d . . . . .
H4 H 0.977320 0.729522 0.602385 0.042 Uiso 1 1 calc R U . . .
C5 C 0.91651(15) 0.59893(17) 0.5437(2) 0.0297(5) Uani 1 1 d . . . . .
H5A H 0.959571 0.575815 0.505628 0.036 Uiso 1 1 calc R U . . .
H5AB H 0.869427 0.628125 0.477936 0.036 Uiso 1 1 calc R U . . .
C6 C 0.88262(14) 0.51346(15) 0.60163(19) 0.0254(4) Uani 1 1 d . . . . .
C7 C 0.95715(15) 0.47031(17) 0.7048(2) 0.0299(5) Uani 1 1 d . . . . .
H7A H 0.936362 0.416533 0.744943 0.036 Uiso 1 1 calc R U . . .
H7AB H 1.000307 0.444745 0.668532 0.036 Uiso 1 1 calc R U . . .
C8 C 0.84040(14) 0.44031(16) 0.50184(19) 0.0256(4) Uani 1 1 d . . . . .
C9 C 0.7801(2) 0.4693(2) 0.3945(3) 0.0531(8) Uani 1 1 d . . . . .
H9 H 0.765519 0.535419 0.383841 0.064 Uiso 1 1 calc R U . . .
C10 C 0.7403(2) 0.4054(2) 0.3024(3) 0.0587(9) Uani 1 1 d . . . . .
H10 H 0.699322 0.428243 0.229933 0.070 Uiso 1 1 calc R U . . .
C11 C 0.75910(14) 0.30933(17) 0.3141(2) 0.0292(5) Uani 1 1 d . . . . .
C12 C 0.81662(17) 0.27952(18) 0.4201(2) 0.0365(6) Uani 1 1 d . . . . .
C13 C 0.85712(17) 0.34365(17) 0.5133(2) 0.0367(6) Uani 1 1 d . . . . .
H13 H 0.897117 0.320040 0.586197 0.044 Uiso 1 1 calc R U . . .
C14 C 0.63926(15) 0.24856(17) 0.1621(2) 0.0292(5) Uani 1 1 d . . . . .
C15 C 0.61073(16) 0.22892(17) 0.0347(2) 0.0310(5) Uani 1 1 d . . . . .
H15 H 0.648997 0.214705 -0.010957 0.037 Uiso 1 1 calc R U . . .
C16 C 0.52584(16) 0.23139(18) -0.0194(2) 0.0315(5) Uani 1 1 d . . . . .
H16 H 0.501280 0.219701 -0.105214 0.038 Uiso 1 1 calc R U . . .
C17 C 0.47604(15) 0.25219(17) 0.05829(19) 0.0290(5) Uani 1 1 d . . . . .
C18 C 0.33729(15) 0.28286(19) 0.0716(2) 0.0335(5) Uani 1 1 d . . . . .
C19 C 0.3005(2) 0.3713(2) 0.0488(2) 0.0449(7) Uani 1 1 d . . . . .
C20 C 0.2395(2) 0.39978(19) 0.1027(3) 0.0444(7) Uani 1 1 d . . . . .
H20 H 0.215091 0.461901 0.085510 0.053 Uiso 1 1 calc R U . . .
C21 C 0.21315(15) 0.33898(16) 0.1818(2) 0.0285(5) Uani 1 1 d . . . . .
C22 C 0.25387(15) 0.25076(17) 0.2076(2) 0.0297(5) Uani 1 1 d . . . . .
H22 H 0.239369 0.208343 0.263659 0.036 Uiso 1 1 calc R U . . .
C23 C 0.31530(15) 0.22305(19) 0.1533(2) 0.0335(5) Uani 1 1 d . . . . .
H23 H 0.342232 0.162373 0.172769 0.040 Uiso 1 1 calc R U . . .
C24 C 0.14511(15) 0.37164(15) 0.23870(19) 0.0274(5) Uani 1 1 d . . . . .
C25 C 0.18373(14) 0.44853(15) 0.33862(19) 0.0249(4) Uani 1 1 d . . . . .
H25A H 0.231969 0.420224 0.403334 0.030 Uiso 1 1 calc R U . . .
H25B H 0.205651 0.502645 0.300510 0.030 Uiso 1 1 calc R U . . .
C26 C 0.11149(17) 0.28846(16) 0.3014(2) 0.0327(5) Uani 1 1 d . . . . .
H26A H 0.086789 0.238015 0.239689 0.039 Uiso 1 1 calc R U . . .
H26B H 0.158993 0.259724 0.366947 0.039 Uiso 1 1 calc R U . . .
C27 C 0.4266(2) 0.0079(2) -0.0974(3) 0.0568(8) Uani 1 1 d . . . . .
H27 H 0.375563 0.013588 -0.163609 0.068 Uiso 1 1 calc R U . . .
C28 C 0.4244(2) 0.0154(2) 0.0228(3) 0.0568(8) Uani 1 1 d . . . . .
H28 H 0.371424 0.026075 0.037535 0.068 Uiso 1 1 calc R U . . .
C29 C 0.4969(2) 0.0080(2) 0.1228(3) 0.0565(8) Uani 1 1 d . . . . .
C30 C 0.4943(3) 0.0171(3) 0.2537(4) 0.0654(10) Uani 1 1 d . . . . .
H30A H 0.507216 0.083409 0.281819 0.098 Uiso 1 1 calc R U . . .
H30B H 0.536327 -0.026172 0.306938 0.098 Uiso 1 1 calc R U . . .
H30C H 0.437608 -0.000046 0.257518 0.098 Uiso 1 1 calc R U . . .
N1 N 0.59065(13) 0.26872(15) 0.23048(16) 0.0311(4) Uani 1 1 d . . . . .
N2 N 0.50520(13) 0.27078(15) 0.17633(16) 0.0298(4) Uani 1 1 d . . . . .
O1 O 0.72551(11) 0.24464(13) 0.21898(15) 0.0368(4) Uani 1 1 d . . . . .
O2 O 0.39027(12) 0.25310(15) 0.00336(15) 0.0401(4) Uani 1 1 d . . . . .
Cl2 Cl 0.33073(9) 0.44779(6) -0.05007(10) 0.0840(4) Uani 1 1 d . . . . .
Cl1 Cl 0.84984(10) 0.15989(7) 0.42900(14) 0.0466(5) Uani 0.733(6) 1 d . . P A 1
Cl3 Cl 0.7999(6) 0.1591(2) 0.4670(5) 0.089(4) Uani 0.267(6) 1 d . . P A 2

loop_
_atom_site_aniso_label
_atom_site_aniso_U_11
_atom_site_aniso_U_22
_atom_site_aniso_U_33
_atom_site_aniso_U_23
_atom_site_aniso_U_13
_atom_site_aniso_U_12
C1 0.0433(13) 0.0272(11) 0.0223(10) -0.0038(9) 0.0022(9) -0.0032(10)
C2 0.0372(12) 0.0311(12) 0.0260(11) -0.0031(9) -0.0019(9) 0.0009(10)
C3 0.0389(13) 0.0384(14) 0.0380(13) -0.0073(11) 0.0079(10) -0.0076(11)
C4 0.0437(13) 0.0266(11) 0.0359(12) -0.0007(9) 0.0145(10) -0.0061(10)
C5 0.0371(12) 0.0264(11) 0.0267(11) 0.0014(9) 0.0112(9) 0.0010(9)
C6 0.0315(11) 0.0200(10) 0.0215(9) -0.0003(8) 0.0031(8) 0.0031(8)
C7 0.0335(11) 0.0260(11) 0.0249(10) -0.0006(9) 0.0009(9) 0.0045(9)
C8 0.0299(10) 0.0243(10) 0.0211(10) -0.0022(8) 0.0053(8) 0.0036(8)
C9 0.077(2) 0.0253(13) 0.0368(14) -0.0018(11) -0.0139(14) 0.0122(13)
C10 0.084(2) 0.0370(15) 0.0307(13) -0.0002(11) -0.0204(14) 0.0093(15)
C11 0.0321(11) 0.0326(12) 0.0215(10) -0.0070(9) 0.0060(8) 0.0021(9)
C12 0.0461(14) 0.0230(11) 0.0336(12) -0.0029(9) 0.0016(10) 0.0024(10)
C13 0.0500(14) 0.0249(11) 0.0257(11) 0.0024(9) -0.0034(10) 0.0032(10)
C14 0.0377(12) 0.0288(11) 0.0196(10) -0.0054(8) 0.0064(9) 0.0001(9)
C15 0.0437(13) 0.0322(12) 0.0189(10) -0.0056(8) 0.0119(9) -0.0026(10)
C16 0.0445(13) 0.0349(12) 0.0146(9) -0.0057(8) 0.0080(9) -0.0044(10)
C17 0.0383(12) 0.0308(11) 0.0167(9) -0.0044(8) 0.0064(8) -0.0030(9)
C18 0.0367(12) 0.0424(14) 0.0204(10) -0.0115(9) 0.0068(9) -0.0038(10)
C19 0.077(2) 0.0332(13) 0.0338(13) -0.0016(11) 0.0311(13) -0.0047(13)
C20 0.079(2) 0.0245(12) 0.0403(14) 0.0030(10) 0.0346(14) 0.0060(12)
C21 0.0415(12) 0.0203(10) 0.0233(10) -0.0045(8) 0.0089(9) -0.0045(9)
C22 0.0317(11) 0.0282(11) 0.0259(10) 0.0001(9) 0.0037(9) -0.0027(9)
C23 0.0322(11) 0.0350(13) 0.0291(11) -0.0026(9) 0.0029(9) 0.0018(10)
C24 0.0412(12) 0.0175(10) 0.0228(10) -0.0015(8) 0.0085(9) -0.0020(9)
C25 0.0339(11) 0.0177(9) 0.0216(9) 0.0004(7) 0.0058(8) 0.0011(8)
C26 0.0470(13) 0.0193(10) 0.0334(11) -0.0013(9) 0.0141(10) -0.0030(9)
C27 0.067(2) 0.0382(16) 0.071(2) 0.0056(15) 0.0285(17) 0.0159(14)
C28 0.0631(19) 0.0410(16) 0.075(2) 0.0086(15) 0.0343(17) 0.0185(14)
C29 0.077(2) 0.0317(14) 0.071(2) 0.0084(14) 0.0383(18) 0.0170(14)
C30 0.092(3) 0.0429(18) 0.072(2) 0.0108(16) 0.041(2) 0.0203(17)
N1 0.0382(10) 0.0372(11) 0.0165(8) -0.0068(7) 0.0058(7) 0.0010(8)
N2 0.0377(10) 0.0349(11) 0.0163(8) -0.0066(7) 0.0070(7) -0.0024(8)
O1 0.0390(9) 0.0423(10) 0.0258(8) -0.0145(7) 0.0046(7) 0.0044(7)
O2 0.0382(9) 0.0601(12) 0.0205(8) -0.0153(8) 0.0065(7) -0.0025(8)
Cl2 0.1621(11) 0.0468(5) 0.0790(6) 0.0089(4) 0.0908(8) -0.0001(5)
Cl1 0.0520(8) 0.0212(4) 0.0519(7) -0.0096(4) -0.0067(5) 0.0064(4)
Cl3 0.141(7) 0.0281(14) 0.055(2) -0.0035(13) -0.036(3) -0.009(2)

loop_
_atom_type_symbol
_atom_type_description
_atom_type_scat_dispersion_real
_atom_type_scat_dispersion_imag
_atom_type_scat_source
C C 0.0181 0.0091 'International Tables Vol C Tables 4.2.6.8 and 6.1.1.4'
H H 0.0000 0.0000 'International Tables Vol C Tables 4.2.6.8 and 6.1.1.4'
N N 0.0311 0.0180 'International Tables Vol C Tables 4.2.6.8 and 6.1.1.4'
O O 0.0492 0.0322 'International Tables Vol C Tables 4.2.6.8 and 6.1.1.4'
Cl Cl 0.3639 0.7018 'International Tables Vol C Tables 4.2.6.8 and 6.1.1.4'

loop_
_geom_angle_atom_site_label_1
_geom_angle_atom_site_label_2
_geom_angle_atom_site_label_3
_geom_angle
_geom_angle_site_symmetry_1
_geom_angle_site_symmetry_3
_geom_angle_publ_flag
C2 C1 C24 110.69(18) . 3_666 ?
C2 C1 H1A 109.5 . . ?
C24 C1 H1A 109.5 3_666 . ?
C2 C1 H1AB 109.5 . . ?
C24 C1 H1AB 109.5 3_666 . ?
H1A C1 H1AB 108.1 . . ?
C3 C2 C1 110.2(2) . . ?
C3 C2 C7 109.8(2) . . ?
C1 C2 C7 109.3(2) . . ?
C3 C2 H2 109.2 . . ?
C1 C2 H2 109.2 . . ?
C7 C2 H2 109.2 . . ?
C4 C3 C2 108.8(2) . . ?
C4 C3 H3A 109.9 . . ?
C2 C3 H3A 109.9 . . ?
C4 C3 H3AB 109.9 . . ?
C2 C3 H3AB 109.9 . . ?
H3A C3 H3AB 108.3 . . ?
C3 C4 C5 109.1(2) . . ?
C3 C4 C26 111.0(2) . 3_666 ?
C5 C4 C26 109.1(2) . 3_666 ?
C3 C4 H4 109.2 . . ?
C5 C4 H4 109.2 . . ?
C26 C4 H4 109.2 3_666 . ?
C4 C5 C6 110.61(18) . . ?
C4 C5 H5A 109.5 . . ?
C6 C5 H5A 109.5 . . ?
C4 C5 H5AB 109.5 . . ?
C6 C5 H5AB 109.5 . . ?
H5A C5 H5AB 108.1 . . ?
C8 C6 C5 110.02(18) . . ?
C8 C6 C25 109.09(18) . 3_666 ?
C5 C6 C25 108.53(17) . 3_666 ?
C8 C6 C7 112.70(18) . . ?
C5 C6 C7 108.31(18) . . ?
C25 C6 C7 108.10(17) 3_666 . ?
C2 C7 C6 110.35(19) . . ?
C2 C7 H7A 109.6 . . ?
C6 C7 H7A 109.6 . . ?
C2 C7 H7AB 109.6 . . ?
C6 C7 H7AB 109.6 . . ?
H7A C7 H7AB 108.1 . . ?
C13 C8 C9 116.2(2) . . ?
C13 C8 C6 123.3(2) . . ?
C9 C8 C6 120.4(2) . . ?
C10 C9 C8 122.2(2) . . ?
C10 C9 H9 118.9 . . ?
C8 C9 H9 118.9 . . ?
C11 C10 C9 120.9(2) . . ?
C11 C10 H10 119.6 . . ?
C9 C10 H10 119.6 . . ?
C12 C11 C10 117.6(2) . . ?
C12 C11 O1 120.1(2) . . ?
C10 C11 O1 122.1(2) . . ?
C11 C12 C13 121.8(2) . . ?
C11 C12 Cl1 117.87(19) . . ?
C13 C12 Cl1 119.77(19) . . ?
C11 C12 Cl3 114.6(2) . . ?
C13 C12 Cl3 117.0(2) . . ?
C8 C13 C12 121.3(2) . . ?
C8 C13 H13 119.3 . . ?
C12 C13 H13 119.3 . . ?
N1 C14 O1 117.71(19) . . ?
N1 C14 C15 125.2(2) . . ?
O1 C14 C15 117.1(2) . . ?
C16 C15 C14 116.4(2) . . ?
C16 C15 H15 121.8 . . ?
C14 C15 H15 121.8 . . ?
C15 C16 C17 116.3(2) . . ?
C15 C16 H16 121.8 . . ?
C17 C16 H16 121.8 . . ?
N2 C17 O2 118.7(2) . . ?
N2 C17 C16 125.3(2) . . ?
O2 C17 C16 115.97(19) . . ?
C19 C18 C23 118.9(2) . . ?
C19 C18 O2 118.8(2) . . ?
C23 C18 O2 122.1(2) . . ?
C18 C19 C20 121.1(2) . . ?
C18 C19 Cl2 118.8(2) . . ?
C20 C19 Cl2 120.0(2) . . ?
C19 C20 C21 121.3(2) . . ?
C19 C20 H20 119.4 . . ?
C21 C20 H20 119.4 . . ?
C22 C21 C20 116.6(2) . . ?
C22 C21 C24 123.2(2) . . ?
C20 C21 C24 120.2(2) . . ?
C21 C22 C23 121.6(2) . . ?
C21 C22 H22 119.2 . . ?
C23 C22 H22 119.2 . . ?
C18 C23 C22 120.4(2) . . ?
C18 C23 H23 119.8 . . ?
C22 C23 H23 119.8 . . ?
C21 C24 C26 112.53(18) . . ?
C21 C24 C1 110.97(18) . 3_666 ?
C26 C24 C1 107.8(2) . 3_666 ?
C21 C24 C25 108.74(18) . . ?
C26 C24 C25 107.87(17) . . ?
C1 C24 C25 108.84(17) 3_666 . ?
C6 C25 C24 111.50(18) 3_666 . ?
C6 C25 H25A 109.3 3_666 . ?
C24 C25 H25A 109.3 . . ?
C6 C25 H25B 109.3 3_666 . ?
C24 C25 H25B 109.3 . . ?
H25A C25 H25B 108.0 . . ?
C4 C26 C24 110.42(19) 3_666 . ?
C4 C26 H26A 109.6 3_666 . ?
C24 C26 H26A 109.6 . . ?
C4 C26 H26B 109.6 3_666 . ?
C24 C26 H26B 109.6 . . ?
H26A C26 H26B 108.1 . . ?
C28 C27 C29 120.6(4) . 3_655 ?
C28 C27 H27 119.7 . . ?
C29 C27 H27 119.7 3_655 . ?
C27 C28 C29 122.1(3) . . ?
C27 C28 H28 118.9 . . ?
C29 C28 H28 118.9 . . ?
C28 C29 C27 117.2(3) . 3_655 ?
C28 C29 C30 122.0(3) . . ?
C27 C29 C30 120.8(4) 3_655 . ?
C29 C30 H30A 109.5 . . ?
C29 C30 H30B 109.5 . . ?
H30A C30 H30B 109.5 . . ?
C29 C30 H30C 109.5 . . ?
H30A C30 H30C 109.5 . . ?
H30B C30 H30C 109.5 . . ?
C14 N1 N2 118.47(18) . . ?
C17 N2 N1 118.26(19) . . ?
C14 O1 C11 117.08(18) . . ?
C17 O2 C18 119.16(17) . . ?

loop_
_geom_bond_atom_site_label_1
_geom_bond_atom_site_label_2
_geom_bond_distance
_geom_bond_site_symmetry_2
_geom_bond_publ_flag
C1 C2 1.527(4) . ?
C1 C24 1.548(3) 3_666 ?
C1 H1A 0.9900 . ?
C1 H1AB 0.9900 . ?
C2 C3 1.527(4) . ?
C2 C7 1.539(3) . ?
C2 H2 1.0000 . ?
C3 C4 1.525(4) . ?
C3 H3A 0.9900 . ?
C3 H3AB 0.9900 . ?
C4 C5 1.534(3) . ?
C4 C26 1.534(3) 3_666 ?
C4 H4 1.0000 . ?
C5 C6 1.544(3) . ?
C5 H5A 0.9900 . ?
C5 H5AB 0.9900 . ?
C6 C8 1.528(3) . ?
C6 C25 1.545(3) 3_666 ?
C6 C7 1.545(3) . ?
C7 H7A 0.9900 . ?
C7 H7AB 0.9900 . ?
C8 C13 1.373(3) . ?
C8 C9 1.384(3) . ?
C9 C10 1.381(4) . ?
C9 H9 0.9500 . ?
C10 C11 1.371(4) . ?
C10 H10 0.9500 . ?
C11 C12 1.356(3) . ?
C11 O1 1.388(3) . ?
C12 C13 1.393(3) . ?
C12 Cl1 1.748(3) . ?
C12 Cl3 1.807(5) . ?
C13 H13 0.9500 . ?
C14 N1 1.303(3) . ?
C14 O1 1.379(3) . ?
C14 C15 1.407(3) . ?
C15 C16 1.353(4) . ?
C15 H15 0.9500 . ?
C16 C17 1.404(3) . ?
C16 H16 0.9500 . ?
C17 N2 1.306(3) . ?
C17 O2 1.367(3) . ?
C18 C19 1.364(4) . ?
C18 C23 1.373(4) . ?
C18 O2 1.394(3) . ?
C19 C20 1.385(4) . ?
C19 Cl2 1.725(3) . ?
C20 C21 1.395(3) . ?
C20 H20 0.9500 . ?
C21 C22 1.390(3) . ?
C21 C24 1.524(3) . ?
C22 C23 1.390(3) . ?
C22 H22 0.9500 . ?
C23 H23 0.9500 . ?
C24 C26 1.547(3) . ?
C24 C25 1.552(3) . ?
C25 H25A 0.9900 . ?
C25 H25B 0.9900 . ?
C26 H26A 0.9900 . ?
C26 H26B 0.9900 . ?
C27 C28 1.380(5) . ?
C27 C29 1.396(5) 3_655 ?
C27 H27 0.9500 . ?
C28 C29 1.386(5) . ?
C28 H28 0.9500 . ?
C29 C30 1.503(5) . ?
C30 H30A 0.9800 . ?
C30 H30B 0.9800 . ?
C30 H30C 0.9800 . ?
N1 N2 1.361(3) . ?

loop_
_geom_torsion_atom_site_label_1
_geom_torsion_atom_site_label_2
_geom_torsion_atom_site_label_3
_geom_torsion_atom_site_label_4
_geom_torsion
_geom_torsion_site_symmetry_1
_geom_torsion_site_symmetry_2
_geom_torsion_site_symmetry_3
_geom_torsion_site_symmetry_4
_geom_torsion_publ_flag
C24 C1 C2 C3 60.8(2) 3_666 . . . ?
C24 C1 C2 C7 -59.9(2) 3_666 . . . ?
C1 C2 C3 C4 -59.4(3) . . . . ?
C7 C2 C3 C4 61.0(3) . . . . ?
C2 C3 C4 C5 -61.4(3) . . . . ?
C2 C3 C4 C26 58.9(3) . . . 3_666 ?
C3 C4 C5 C6 61.1(3) . . . . ?
C26 C4 C5 C6 -60.3(2) 3_666 . . . ?
C4 C5 C6 C8 177.94(18) . . . . ?
C4 C5 C6 C25 58.7(2) . . . 3_666 ?
C4 C5 C6 C7 -58.5(2) . . . . ?
C3 C2 C7 C6 -59.8(3) . . . . ?
C1 C2 C7 C6 61.1(3) . . . . ?
C8 C6 C7 C2 179.48(19) . . . . ?
C5 C6 C7 C2 57.5(2) . . . . ?
C25 C6 C7 C2 -59.9(2) 3_666 . . . ?
C5 C6 C8 C13 131.5(2) . . . . ?
C25 C6 C8 C13 -109.6(3) 3_666 . . . ?
C7 C6 C8 C13 10.5(3) . . . . ?
C5 C6 C8 C9 -50.5(3) . . . . ?
C25 C6 C8 C9 68.5(3) 3_666 . . . ?
C7 C6 C8 C9 -171.4(3) . . . . ?
C13 C8 C9 C10 -1.6(5) . . . . ?
C6 C8 C9 C10 -179.8(3) . . . . ?
C8 C9 C10 C11 0.2(6) . . . . ?
C9 C10 C11 C12 1.4(5) . . . . ?
C9 C10 C11 O1 -174.5(3) . . . . ?
C10 C11 C12 C13 -1.5(4) . . . . ?
O1 C11 C12 C13 174.4(2) . . . . ?
C10 C11 C12 Cl1 -173.0(3) . . . . ?
O1 C11 C12 Cl1 3.0(4) . . . . ?
C10 C11 C12 Cl3 149.1(5) . . . . ?
O1 C11 C12 Cl3 -34.9(5) . . . . ?
C9 C8 C13 C12 1.4(4) . . . . ?
C6 C8 C13 C12 179.6(2) . . . . ?
C11 C12 C13 C8 0.1(4) . . . . ?
Cl1 C12 C13 C8 171.4(2) . . . . ?
Cl3 C12 C13 C8 -149.9(5) . . . . ?
N1 C14 C15 C16 -0.1(4) . . . . ?
O1 C14 C15 C16 178.9(2) . . . . ?
C14 C15 C16 C17 -0.7(3) . . . . ?
C15 C16 C17 N2 1.3(4) . . . . ?
C15 C16 C17 O2 -179.0(2) . . . . ?
C23 C18 C19 C20 -2.5(4) . . . . ?
O2 C18 C19 C20 172.0(3) . . . . ?
C23 C18 C19 Cl2 178.0(2) . . . . ?
O2 C18 C19 Cl2 -7.5(3) . . . . ?
C18 C19 C20 C21 -0.3(5) . . . . ?
Cl2 C19 C20 C21 179.2(2) . . . . ?
C19 C20 C21 C22 2.8(4) . . . . ?
C19 C20 C21 C24 -179.3(3) . . . . ?
C20 C21 C22 C23 -2.5(3) . . . . ?
C24 C21 C22 C23 179.6(2) . . . . ?
C19 C18 C23 C22 2.7(4) . . . . ?
O2 C18 C23 C22 -171.6(2) . . . . ?
C21 C22 C23 C18 -0.2(3) . . . . ?
C22 C21 C24 C26 -13.8(3) . . . . ?
C20 C21 C24 C26 168.3(2) . . . . ?
C22 C21 C24 C1 -134.7(2) . . . 3_666 ?
C20 C21 C24 C1 47.5(3) . . . 3_666 ?
C22 C21 C24 C25 105.6(2) . . . . ?
C20 C21 C24 C25 -72.2(3) . . . . ?
C21 C24 C25 C6 178.77(17) . . . 3_666 ?
C26 C24 C25 C6 -58.9(2) . . . 3_666 ?
C1 C24 C25 C6 57.8(2) 3_666 . . 3_666 ?
C21 C24 C26 C4 179.57(19) . . . 3_666 ?
C1 C24 C26 C4 -57.7(2) 3_666 . . 3_666 ?
C25 C24 C26 C4 59.6(2) . . . 3_666 ?
C29 C27 C28 C29 0.2(6) 3_655 . . . ?
C27 C28 C29 C27 -0.2(5) . . . 3_655 ?
C27 C28 C29 C30 179.5(3) . . . . ?
O1 C14 N1 N2 -178.6(2) . . . . ?
C15 C14 N1 N2 0.4(4) . . . . ?
O2 C17 N2 N1 179.3(2) . . . . ?
C16 C17 N2 N1 -1.1(4) . . . . ?
C14 N1 N2 C17 0.1(3) . . . . ?
N1 C14 O1 C11 -35.7(3) . . . . ?
C15 C14 O1 C11 145.2(2) . . . . ?
C12 C11 O1 C14 135.7(2) . . . . ?
C10 C11 O1 C14 -48.5(4) . . . . ?
N2 C17 O2 C18 6.2(3) . . . . ?
C16 C17 O2 C18 -173.4(2) . . . . ?
C19 C18 O2 C17 105.4(3) . . . . ?
C23 C18 O2 C17 -80.3(3) . . . . ?
